data_4002447
loop_
_publ_author_name
'Yin, S.-C.'
'Rho, Y.-H.'
'Swainson, I.'
'Nazar, L.F.'

_publ_section_title
;
 X-ray/neutron diffraction and electrochemical studies of lithium
 de/re-intercalation in Li(1-x) Co(1/3) Ni(1/3) Mn(1/3) O2 (x = 0 - 1)
;
_journal_name_full 'Chemistry of Materials (1,1989-)'
_journal_page_first 1901
_journal_page_last 1910
_journal_volume 18
_journal_year 2006
_chemical_formula_sum 'Co0.333 Li0.04 Mn0.333 Ni0.333 O2'
_chemical_name_systematic 'Li0.04 Co0.333 Ni0.333 Mn0.333 O2'
_space_group_IT_number 164
_symmetry_space_group_name_Hall '-P 3 2"'
_symmetry_space_group_name_H-M 'P -3 m 1'
_cell_angle_alpha 90
_cell_angle_beta 90
_cell_angle_gamma 120
_cell_formula_units_Z 1
_cell_length_a 2.8269
_cell_length_b 2.8269
_cell_length_c 4.4894
_cell_volume 31.070
_citation_journal_id_ASTM CMATEX
_cod_data_source_file Yin_CMATEX_2006_835.cif
_cod_data_source_block Co0.333Li0.04Mn0.333Ni0.333O2
_cod_original_cell_volume 31.0699
_cod_database_code 4002447

loop_
_symmetry_equiv_pos_as_xyz
x,y,z
-y,x-y,z
-x+y,-x,z
y,x,-z
-x,-x+y,-z
x-y,-y,-z
-x,-y,-z
y,-x+y,-z
x-y,x,-z
-y,-x,z
x,x-y,z
-x+y,y,z

loop_
_atom_site_label
_atom_site_type_symbol
_atom_site_fract_x
_atom_site_fract_y
_atom_site_fract_z
_atom_site_occupancy
_atom_site_U_iso_or_equiv
O1 O-2 0.3333 0.6667 0.2186 1 0.0
Co1 Co+3 0 0 0 0.3333 0.0
Ni2 Ni+4 0 0 0.5 0.026 0.0
Mn1 Mn+4 0 0 0 0.33333 0.0
Ni1 Ni+3 0 0 0 0.307 0.0
